data_7003510
loop_
_publ_author_name
'Li, Peiyi'
'Ahrens, Birte'
'Bond, Andrew D.'
'Davies, John E.'
'Koentjoro, Olivia F.'
'Raithby, Paul R.'
'Teat, Simon J.'

_publ_section_title
;
 A new series of dinuclear Au(i) complexes linked by diethynylpyridine
 groups
;
_journal_issue 12
_journal_name_full 'Dalton Transactions'
_journal_page_first 1635
_journal_page_last 1646
_journal_paper_doi 10.1039/b716664h
_journal_year 2008
_chemical_formula_sum 'C52 H40 Au2 Cl4 N2 P2'
_chemical_formula_weight 1290.53
_chemical_name_common 'Complex 5'
_chemical_name_systematic 'Complex 5'
_space_group_IT_number 2
_symmetry_cell_setting triclinic
_symmetry_space_group_name_Hall '-P 1'
_symmetry_space_group_name_H-M 'P -1'
_atom_sites_solution_hydrogens geom
_atom_sites_solution_primary direct
_atom_sites_solution_secondary difmap
_audit_creation_method SHELXL-97
_cell_angle_alpha 72.057(6)
_cell_angle_beta 81.173(5)
_cell_angle_gamma 79.945(6)
_cell_formula_units_Z 1
_cell_length_a 9.4980(12)
_cell_length_b 10.9270(8)
_cell_length_c 12.4680(16)
_cell_measurement_reflns_used 8406
_cell_measurement_temperature 180(2)
_cell_measurement_theta_max 25.03
_cell_measurement_theta_min 2.91
_cell_volume 1205.3(2)
_computing_cell_refinement 'HKL Scalepack (Otwinowski & Minor 1997)'
_computing_data_collection
;
"Collect" data collection software, Nonius B.V., 1998.
;
_computing_data_reduction
;
"Collect" data collection software, Nonius B.V., 1998.
;
_computing_molecular_graphics 'SHELXTL-PLUS (Sheldrick, 1991)'
_computing_publication_material 'SHELXL-97 (Sheldrick, 1997)'
_computing_structure_refinement 'SHELXL-97 (Sheldrick, 1997)'
_computing_structure_solution 'SHELXS-97 (Sheldrick, 1990)'
_diffrn_ambient_temperature 180(2)
_diffrn_measured_fraction_theta_full 0.995
_diffrn_measured_fraction_theta_max 0.995
_diffrn_measurement_device_type 'Nonius Kappa CCD'
_diffrn_measurement_method 'omega and phi scans'
_diffrn_radiation_monochromator graphite
_diffrn_radiation_source 'fine-focus sealed tube'
_diffrn_radiation_type MoK\a
_diffrn_radiation_wavelength 0.71069
_diffrn_reflns_av_R_equivalents 0.0348
_diffrn_reflns_av_sigmaI/netI 0.0572
_diffrn_reflns_limit_h_max 11
_diffrn_reflns_limit_h_min 0
_diffrn_reflns_limit_k_max 12
_diffrn_reflns_limit_k_min -12
_diffrn_reflns_limit_l_max 14
_diffrn_reflns_limit_l_min -14
_diffrn_reflns_number 10292
_diffrn_reflns_theta_full 25.00
_diffrn_reflns_theta_max 25.02
_diffrn_reflns_theta_min 2.93
_exptl_absorpt_coefficient_mu 6.405
_exptl_absorpt_correction_T_max 0.429
_exptl_absorpt_correction_T_min 0.403
_exptl_absorpt_correction_type multi-scan
_exptl_absorpt_process_details 'Sortav (Blessing, 1995)'
_exptl_crystal_colour colourless
_exptl_crystal_density_diffrn 1.778
_exptl_crystal_density_method 'not measured'
_exptl_crystal_description prism
_exptl_crystal_F_000 622
_exptl_crystal_size_max 0.12
_exptl_crystal_size_mid 0.09
_exptl_crystal_size_min 0.05
_refine_diff_density_max 0.802
_refine_diff_density_min -0.889
_refine_diff_density_rms 0.096
_refine_ls_extinction_method none
_refine_ls_goodness_of_fit_ref 1.041
_refine_ls_hydrogen_treatment constr
_refine_ls_matrix_type full
_refine_ls_number_parameters 363
_refine_ls_number_reflns 4218
_refine_ls_number_restraints 419
_refine_ls_restrained_S_all 0.996
_refine_ls_R_factor_all 0.0414
_refine_ls_R_factor_gt 0.0314
_refine_ls_shift/su_max 0.002
_refine_ls_shift/su_mean 0.000
_refine_ls_structure_factor_coef Fsqd
_refine_ls_weighting_details 'calc w=1/[\s^2^(Fo^2^)+(0.0021P)^2^+0.8800P] where P=(Fo^2^+2Fc^2^)/3'
_refine_ls_weighting_scheme calc
_refine_ls_wR_factor_gt 0.0626
_refine_ls_wR_factor_ref 0.0655
_reflns_number_gt 3668
_reflns_number_total 4218
_reflns_threshold_expression >2sigma(I)
_cod_data_source_file b716664h.txt
_cod_data_source_block pr9935
_cod_original_sg_symbol_H-M P-1
_cod_database_code 7003510

loop_
_symmetry_equiv_pos_as_xyz
'x, y, z'
'-x, -y, -z'

loop_
_atom_site_label
_atom_site_type_symbol
_atom_site_fract_x
_atom_site_fract_y
_atom_site_fract_z
_atom_site_U_iso_or_equiv
_atom_site_adp_type
_atom_site_occupancy
_atom_site_symmetry_multiplicity
_atom_site_calc_flag
_atom_site_refinement_flags
_atom_site_disorder_assembly
_atom_site_disorder_group
Au1 Au 0.53100(2) 0.439728(16) 0.328057(17) 0.04545(9) Uani 1 1 d . A .
P1 P 0.65331(13) 0.61113(10) 0.23932(11) 0.0392(3) Uani 1 1 d . . .
N1 N 0.1416(4) 0.0991(3) 0.4689(3) 0.0351(8) Uani 1 1 d U . .
C2 C 0.0680(4) 0.0009(4) 0.5235(4) 0.0342(10) Uani 1 1 d U . .
C3 C 0.1126(5) -0.0971(4) 0.6184(4) 0.0450(12) Uani 1 1 d U . .
H3 H 0.0551 -0.1637 0.6569 0.054 Uiso 1 1 calc R . .
C4 C 0.2413(5) -0.0957(5) 0.6553(5) 0.0518(13) Uani 1 1 d U . .
H4 H 0.2758 -0.1632 0.7181 0.062 Uiso 1 1 calc R . .
C5 C 0.3189(5) 0.0041(4) 0.6004(4) 0.0465(12) Uani 1 1 d U . .
H5 H 0.4076 0.0075 0.6251 0.056 Uiso 1 1 calc R . .
C6 C 0.2660(5) 0.1015(4) 0.5072(4) 0.0382(10) Uani 1 1 d U . .
C7 C 0.3465(5) 0.2095(4) 0.4474(4) 0.0422(11) Uani 1 1 d U A .
C8 C 0.4153(5) 0.2926(4) 0.4045(4) 0.0412(11) Uani 1 1 d U . .
C11 C 0.8225(5) 0.6049(4) 0.2925(4) 0.0424(11) Uani 1 1 d DU A .
C12 C 0.9041(5) 0.4837(5) 0.3295(4) 0.0514(13) Uani 1 1 d DU . .
H12 H 0.8675 0.4075 0.3312 0.062 Uiso 1 1 calc R A .
C13 C 1.0384(6) 0.4743(6) 0.3638(5) 0.0675(16) Uani 1 1 d DU A .
H13 H 1.0929 0.3914 0.3903 0.081 Uiso 1 1 calc R . .
C14 C 1.0925(6) 0.5821(6) 0.3598(5) 0.0746(17) Uani 1 1 d DU . .
H14 H 1.1867 0.5749 0.3799 0.090 Uiso 1 1 calc R A .
C15 C 1.0121(6) 0.7022(6) 0.3269(6) 0.0751(17) Uani 1 1 d DU A .
H15 H 1.0493 0.7772 0.3274 0.090 Uiso 1 1 calc R . .
C16 C 0.8771(6) 0.7141(5) 0.2930(5) 0.0561(14) Uani 1 1 d DU . .
H16 H 0.8218 0.7973 0.2700 0.067 Uiso 1 1 calc R A .
C21 C 0.713(3) 0.637(3) 0.082(2) 0.048(6) Uani 0.32(3) 1 d PDU A 1
C22 C 0.839(3) 0.686(3) 0.029(2) 0.071(6) Uani 0.32(3) 1 d PDU A 1
H22 H 0.9013 0.7056 0.0720 0.085 Uiso 0.32(3) 1 calc PR A 1
C23 C 0.875(2) 0.705(4) -0.0863(19) 0.079(6) Uani 0.32(3) 1 d PDU A 1
H23 H 0.9606 0.7407 -0.1224 0.095 Uiso 0.32(3) 1 calc PR A 1
C24 C 0.787(4) 0.674(3) -0.149(2) 0.070(7) Uani 0.32(3) 1 d PDU A 1
H24 H 0.8160 0.6811 -0.2264 0.084 Uiso 0.32(3) 1 calc PR A 1
C25 C 0.658(4) 0.633(3) -0.099(2) 0.068(7) Uani 0.32(3) 1 d PDU A 1
H25 H 0.5947 0.6177 -0.1441 0.081 Uiso 0.32(3) 1 calc PR A 1
C26 C 0.620(3) 0.614(3) 0.016(3) 0.054(6) Uani 0.32(3) 1 d PDU A 1
H26 H 0.5304 0.5843 0.0504 0.065 Uiso 0.32(3) 1 calc PR A 1
C21' C 0.6929(14) 0.6253(13) 0.0917(11) 0.040(3) Uani 0.68(3) 1 d PDU A 2
C22' C 0.8306(13) 0.6229(15) 0.0370(10) 0.060(3) Uani 0.68(3) 1 d PDU A 2
H22' H 0.9097 0.6138 0.0785 0.072 Uiso 0.68(3) 1 calc PR A 2
C23' C 0.8546(13) 0.6336(18) -0.0773(10) 0.076(4) Uani 0.68(3) 1 d PDU A 2
H23' H 0.9500 0.6296 -0.1138 0.091 Uiso 0.68(3) 1 calc PR A 2
C24' C 0.7403(15) 0.6501(16) -0.1385(11) 0.062(3) Uani 0.68(3) 1 d PDU A 2
H24' H 0.7567 0.6600 -0.2176 0.074 Uiso 0.68(3) 1 calc PR A 2
C25' C 0.6022(15) 0.6524(13) -0.0850(12) 0.054(3) Uani 0.68(3) 1 d PDU A 2
H25' H 0.5236 0.6626 -0.1273 0.065 Uiso 0.68(3) 1 calc PR A 2
C26' C 0.5770(13) 0.6400(14) 0.0294(11) 0.046(3) Uani 0.68(3) 1 d PDU A 2
H26' H 0.4816 0.6415 0.0660 0.055 Uiso 0.68(3) 1 calc PR A 2
C31 C 0.5441(5) 0.7628(4) 0.2448(4) 0.0370(10) Uani 1 1 d DU A .
C32 C 0.5569(5) 0.8783(4) 0.1591(4) 0.0496(13) Uani 1 1 d DU . .
H32 H 0.6279 0.8807 0.0962 0.059 Uiso 1 1 calc R A .
C33 C 0.4653(6) 0.9904(5) 0.1660(5) 0.0590(15) Uani 1 1 d DU A .
H33 H 0.4750 1.0697 0.1082 0.071 Uiso 1 1 calc R . .
C34 C 0.3605(6) 0.9873(5) 0.2562(5) 0.0587(14) Uani 1 1 d DU . .
H34 H 0.2966 1.0637 0.2593 0.070 Uiso 1 1 calc R A .
C35 C 0.3488(6) 0.8728(5) 0.3422(5) 0.0542(13) Uani 1 1 d DU A .
H35 H 0.2782 0.8710 0.4053 0.065 Uiso 1 1 calc R . .
C36 C 0.4392(5) 0.7612(4) 0.3364(4) 0.0444(11) Uani 1 1 d DU . .
H36 H 0.4300 0.6826 0.3953 0.053 Uiso 1 1 calc R A .
C99 C 0.887(3) 0.162(2) 1.033(3) 0.141(10) Uani 0.419(13) 1 d PDU B 1
H99A H 0.9878 0.1740 1.0021 0.169 Uiso 0.419(13) 1 calc PR B 1
H99B H 0.8880 0.1016 1.1110 0.169 Uiso 0.419(13) 1 calc PR B 1
Cl1 Cl 0.7882(7) 0.3109(5) 1.0376(6) 0.110(3) Uani 0.419(13) 1 d PD B 1
Cl2 Cl 0.8114(11) 0.0959(8) 0.9487(8) 0.138(4) Uani 0.419(13) 1 d PD B 1
C99' C 0.844(4) 0.089(3) 1.017(3) 0.190(11) Uani 0.581(13) 1 d PDU B 2
H99C H 0.8800 0.0669 1.0917 0.229 Uiso 0.581(13) 1 calc PR B 2
H99D H 0.7558 0.0475 1.0304 0.229 Uiso 0.581(13) 1 calc PR B 2
Cl1' Cl 0.968(13) -0.004(17) 0.944(11) 1.06(8) Uani 0.581(13) 1 d PD . 2
Cl2' Cl 0.781(2) 0.256(3) 0.986(3) 0.585(19) Uani 0.581(13) 1 d PD B 2

loop_
_atom_site_aniso_label
_atom_site_aniso_U_11
_atom_site_aniso_U_22
_atom_site_aniso_U_33
_atom_site_aniso_U_23
_atom_site_aniso_U_13
_atom_site_aniso_U_12
Au1 0.04256(13) 0.03689(12) 0.05378(14) -0.00635(8) -0.00822(9) -0.00672(8)
P1 0.0399(7) 0.0341(6) 0.0420(7) -0.0103(5) -0.0038(6) -0.0025(5)
N1 0.029(2) 0.0327(18) 0.042(2) -0.0123(16) -0.0013(17) -0.0003(14)
C2 0.028(2) 0.032(2) 0.041(3) -0.0139(19) 0.0035(19) 0.0007(17)
C3 0.041(3) 0.042(3) 0.048(3) -0.007(2) -0.005(2) -0.008(2)
C4 0.043(3) 0.048(3) 0.057(3) -0.001(2) -0.015(3) -0.006(2)
C5 0.042(3) 0.046(3) 0.052(3) -0.010(2) -0.016(2) -0.005(2)
C6 0.031(2) 0.038(2) 0.047(3) -0.018(2) -0.002(2) -0.0004(17)
C7 0.035(3) 0.043(3) 0.049(3) -0.014(2) -0.014(2) 0.004(2)
C8 0.040(3) 0.039(2) 0.043(3) -0.010(2) -0.011(2) 0.002(2)
C11 0.036(3) 0.048(3) 0.042(3) -0.017(2) 0.001(2) -0.0012(19)
C12 0.052(3) 0.053(3) 0.046(3) -0.018(2) -0.008(3) 0.009(2)
C13 0.052(4) 0.087(4) 0.051(3) -0.016(3) -0.009(3) 0.020(3)
C14 0.039(3) 0.117(5) 0.068(4) -0.031(4) -0.009(3) -0.001(3)
C15 0.054(4) 0.096(4) 0.089(5) -0.035(4) -0.014(3) -0.025(3)
C16 0.050(3) 0.056(3) 0.065(4) -0.021(3) -0.005(3) -0.007(2)
C21 0.046(12) 0.054(13) 0.043(10) -0.017(10) -0.004(8) 0.006(10)
C22 0.059(9) 0.096(15) 0.055(8) -0.018(11) 0.004(8) -0.016(11)
C23 0.065(11) 0.103(16) 0.054(8) -0.011(12) 0.007(8) -0.003(11)
C24 0.073(15) 0.079(15) 0.043(9) -0.018(10) 0.007(9) 0.015(11)
C25 0.077(15) 0.081(13) 0.050(9) -0.035(10) -0.008(12) 0.005(13)
C26 0.065(13) 0.054(12) 0.050(10) -0.026(9) 0.004(9) -0.012(11)
C21' 0.045(5) 0.033(5) 0.041(5) -0.014(5) 0.003(4) -0.005(4)
C22' 0.047(5) 0.086(8) 0.048(5) -0.028(6) -0.002(4) -0.001(5)
C23' 0.058(6) 0.121(11) 0.050(5) -0.039(7) 0.005(4) 0.001(6)
C24' 0.071(9) 0.075(7) 0.040(6) -0.026(6) 0.004(5) 0.000(7)
C25' 0.062(6) 0.053(5) 0.052(6) -0.024(4) -0.016(6) 0.004(5)
C26' 0.043(5) 0.054(6) 0.041(5) -0.019(4) -0.001(4) -0.003(5)
C31 0.037(3) 0.041(2) 0.033(3) -0.0114(19) -0.007(2) -0.0035(19)
C32 0.055(3) 0.045(3) 0.039(3) -0.009(2) 0.002(2) 0.003(2)
C33 0.082(4) 0.039(3) 0.050(3) -0.011(2) -0.015(3) 0.011(2)
C34 0.061(4) 0.052(3) 0.067(4) -0.029(3) -0.021(3) 0.018(2)
C35 0.045(3) 0.066(3) 0.062(3) -0.039(3) 0.002(3) -0.005(2)
C36 0.045(3) 0.049(3) 0.043(3) -0.019(2) -0.003(2) -0.009(2)
C99 0.18(3) 0.13(2) 0.137(18) -0.082(17) -0.062(17) 0.032(18)
Cl1 0.119(5) 0.069(4) 0.130(6) -0.014(3) -0.025(3) 0.005(3)
Cl2 0.188(8) 0.148(6) 0.103(6) -0.051(5) 0.010(5) -0.083(5)
C99' 0.28(3) 0.15(2) 0.18(2) -0.09(2) -0.07(2) 0.004(19)
Cl1' 1.17(15) 1.09(8) 0.9(2) -0.34(15) -0.04(13) -0.09(11)
Cl2' 0.34(3) 0.62(4) 0.74(5) -0.10(4) -0.10(3) -0.08(3)

loop_
_atom_type_symbol
_atom_type_description
_atom_type_scat_dispersion_real
_atom_type_scat_dispersion_imag
_atom_type_scat_source
C C 0.0033 0.0016 'International Tables Vol C Tables 4.2.6.8 and 6.1.1.4'
H H 0.0000 0.0000 'International Tables Vol C Tables 4.2.6.8 and 6.1.1.4'
N N 0.0061 0.0033 'International Tables Vol C Tables 4.2.6.8 and 6.1.1.4'
P P 0.1023 0.0942 'International Tables Vol C Tables 4.2.6.8 and 6.1.1.4'
Au Au -2.0133 8.8022 'International Tables Vol C Tables 4.2.6.8 and 6.1.1.4'
Cl Cl 0.1484 0.1585 'International Tables Vol C Tables 4.2.6.8 and 6.1.1.4'

loop_
_geom_angle_atom_site_label_1
_geom_angle_atom_site_label_2
_geom_angle_atom_site_label_3
_geom_angle
_geom_angle_site_symmetry_1
_geom_angle_site_symmetry_3
_geom_angle_publ_flag
C8 Au1 P1 177.68(12) . . ?
C21' P1 C31 104.7(5) . . ?
C21' P1 C11 106.8(5) . . ?
C31 P1 C11 107.9(2) . . ?
C21' P1 C21 6.6(12) . . ?
C31 P1 C21 103.6(9) . . ?
C11 P1 C21 101.2(9) . . ?
C21' P1 Au1 110.3(4) . . ?
C31 P1 Au1 111.14(15) . . ?
C11 P1 Au1 115.40(15) . . ?
C21 P1 Au1 116.4(9) . . ?
C2 N1 C6 117.7(4) . . ?
N1 C2 C3 123.1(4) . . ?
N1 C2 C2 116.3(4) . 2_556 ?
C3 C2 C2 120.6(5) . 2_556 ?
C4 C3 C2 118.9(4) . . ?
C5 C4 C3 119.0(4) . . ?
C4 C5 C6 119.2(5) . . ?
N1 C6 C5 122.1(4) . . ?
N1 C6 C7 117.7(4) . . ?
C5 C6 C7 120.2(4) . . ?
C8 C7 C6 176.3(5) . . ?
C7 C8 Au1 178.6(4) . . ?
C16 C11 C12 118.9(5) . . ?
C16 C11 P1 123.4(4) . . ?
C12 C11 P1 117.6(4) . . ?
C13 C12 C11 120.0(5) . . ?
C14 C13 C12 120.5(5) . . ?
C13 C14 C15 120.4(6) . . ?
C14 C15 C16 120.2(6) . . ?
C11 C16 C15 120.0(5) . . ?
C22 C21 C26 119.0(17) . . ?
C22 C21 P1 122.9(18) . . ?
C26 C21 P1 117.9(17) . . ?
C23 C22 C21 120.4(16) . . ?
C24 C23 C22 120.0(16) . . ?
C25 C24 C23 120.3(18) . . ?
C24 C25 C26 120.4(17) . . ?
C25 C26 C21 119.6(16) . . ?
C22' C21' C26' 119.2(9) . . ?
C22' C21' P1 123.2(9) . . ?
C26' C21' P1 117.6(8) . . ?
C21' C22' C23' 120.6(9) . . ?
C24' C23' C22' 120.0(9) . . ?
C23' C24' C25' 120.0(9) . . ?
C26' C25' C24' 120.5(9) . . ?
C25' C26' C21' 119.7(8) . . ?
C32 C31 C36 119.3(4) . . ?
C32 C31 P1 122.5(3) . . ?
C36 C31 P1 118.1(3) . . ?
C31 C32 C33 119.7(5) . . ?
C34 C33 C32 120.5(5) . . ?
C33 C34 C35 119.8(5) . . ?
C36 C35 C34 120.1(5) . . ?
C35 C36 C31 120.5(4) . . ?
Cl2 C99 Cl1 109.9(14) . . ?
Cl1' C99' Cl2' 133(7) . . ?
Cl1' Cl1' C99' 69(3) 2_757 . ?
Cl1' Cl1' C99' 58(5) 2_757 2_757 ?
C99' Cl1' C99' 128(5) . 2_757 ?

loop_
_geom_bond_atom_site_label_1
_geom_bond_atom_site_label_2
_geom_bond_distance
_geom_bond_site_symmetry_2
_geom_bond_publ_flag
Au1 C8 2.013(5) . ?
Au1 P1 2.2738(12) . ?
P1 C21' 1.785(13) . ?
P1 C31 1.809(4) . ?
P1 C11 1.813(5) . ?
P1 C21 1.91(3) . ?
N1 C2 1.330(5) . ?
N1 C6 1.348(6) . ?
C2 C3 1.392(6) . ?
C2 C2 1.504(9) 2_556 ?
C3 C4 1.375(7) . ?
C4 C5 1.367(7) . ?
C5 C6 1.402(6) . ?
C6 C7 1.460(7) . ?
C7 C8 1.157(6) . ?
C11 C16 1.383(6) . ?
C11 C12 1.394(6) . ?
C12 C13 1.384(7) . ?
C13 C14 1.350(8) . ?
C14 C15 1.374(8) . ?
C15 C16 1.384(7) . ?
C21 C22 1.386(14) . ?
C21 C26 1.394(14) . ?
C22 C23 1.381(15) . ?
C23 C24 1.369(15) . ?
C24 C25 1.368(15) . ?
C25 C26 1.387(15) . ?
C21' C22' 1.379(10) . ?
C21' C26' 1.401(10) . ?
C22' C23' 1.380(10) . ?
C23' C24' 1.376(11) . ?
C24' C25' 1.378(11) . ?
C25' C26' 1.378(10) . ?
C31 C32 1.390(6) . ?
C31 C36 1.393(6) . ?
C32 C33 1.391(6) . ?
C33 C34 1.379(7) . ?
C34 C35 1.383(7) . ?
C35 C36 1.378(6) . ?
C99 Cl2 1.741(17) . ?
C99 Cl1 1.744(18) . ?
C99' Cl1' 1.75(2) . ?
C99' Cl2' 1.759(19) . ?
Cl1' Cl1' 1.63(19) 2_757 ?
Cl1' C99' 1.91(9) 2_757 ?

loop_
_geom_torsion_atom_site_label_1
_geom_torsion_atom_site_label_2
_geom_torsion_atom_site_label_3
_geom_torsion_atom_site_label_4
_geom_torsion
_geom_torsion_site_symmetry_1
_geom_torsion_site_symmetry_2
_geom_torsion_site_symmetry_3
_geom_torsion_site_symmetry_4
_geom_torsion_publ_flag
C8 Au1 P1 C21' -83(4) . . . . ?
C8 Au1 P1 C31 33(4) . . . . ?
C8 Au1 P1 C11 156(3) . . . . ?
C8 Au1 P1 C21 -85(4) . . . . ?
C6 N1 C2 C3 1.0(6) . . . . ?
C6 N1 C2 C2 -178.2(4) . . . 2_556 ?
N1 C2 C3 C4 -2.6(7) . . . . ?
C2 C2 C3 C4 176.7(5) 2_556 . . . ?
C2 C3 C4 C5 2.3(8) . . . . ?
C3 C4 C5 C6 -0.8(8) . . . . ?
C2 N1 C6 C5 0.7(6) . . . . ?
C2 N1 C6 C7 -179.8(4) . . . . ?
C4 C5 C6 N1 -0.8(7) . . . . ?
C4 C5 C6 C7 179.7(5) . . . . ?
N1 C6 C7 C8 173(8) . . . . ?
C5 C6 C7 C8 -7(8) . . . . ?
C6 C7 C8 Au1 -159(15) . . . . ?
P1 Au1 C8 C7 12(23) . . . . ?
C21' P1 C11 C16 89.1(6) . . . . ?
C31 P1 C11 C16 -23.0(5) . . . . ?
C21 P1 C11 C16 85.5(10) . . . . ?
Au1 P1 C11 C16 -147.9(4) . . . . ?
C21' P1 C11 C12 -87.7(6) . . . . ?
C31 P1 C11 C12 160.3(4) . . . . ?
C21 P1 C11 C12 -91.3(10) . . . . ?
Au1 P1 C11 C12 35.4(4) . . . . ?
C16 C11 C12 C13 -1.2(7) . . . . ?
P1 C11 C12 C13 175.7(4) . . . . ?
C11 C12 C13 C14 -1.2(8) . . . . ?
C12 C13 C14 C15 3.1(9) . . . . ?
C13 C14 C15 C16 -2.6(10) . . . . ?
C12 C11 C16 C15 1.7(8) . . . . ?
P1 C11 C16 C15 -175.0(5) . . . . ?
C14 C15 C16 C11 0.2(10) . . . . ?
C21' P1 C21 C22 -169(13) . . . . ?
C31 P1 C21 C22 91(2) . . . . ?
C11 P1 C21 C22 -20(2) . . . . ?
Au1 P1 C21 C22 -146.4(17) . . . . ?
C21' P1 C21 C26 15(10) . . . . ?
C31 P1 C21 C26 -85(2) . . . . ?
C11 P1 C21 C26 164(2) . . . . ?
Au1 P1 C21 C26 38(3) . . . . ?
C26 C21 C22 C23 -3(2) . . . . ?
P1 C21 C22 C23 -179(2) . . . . ?
C21 C22 C23 C24 -2(2) . . . . ?
C22 C23 C24 C25 5(4) . . . . ?
C23 C24 C25 C26 -5(5) . . . . ?
C24 C25 C26 C21 1(4) . . . . ?
C22 C21 C26 C25 3(3) . . . . ?
P1 C21 C26 C25 179(2) . . . . ?
C31 P1 C21' C22' 117.8(11) . . . . ?
C11 P1 C21' C22' 3.6(12) . . . . ?
C21 P1 C21' C22' 36(11) . . . . ?
Au1 P1 C21' C22' -122.5(10) . . . . ?
C31 P1 C21' C26' -61.9(10) . . . . ?
C11 P1 C21' C26' -176.1(9) . . . . ?
C21 P1 C21' C26' -144(12) . . . . ?
Au1 P1 C21' C26' 57.8(11) . . . . ?
C26' C21' C22' C23' -0.6(13) . . . . ?
P1 C21' C22' C23' 179.7(9) . . . . ?
C21' C22' C23' C24' 1.7(13) . . . . ?
C22' C23' C24' C25' -1.8(18) . . . . ?
C23' C24' C25' C26' 1(2) . . . . ?
C24' C25' C26' C21' 0.1(17) . . . . ?
C22' C21' C26' C25' -0.3(16) . . . . ?
P1 C21' C26' C25' 179.5(9) . . . . ?
C21' P1 C31 C32 -29.1(6) . . . . ?
C11 P1 C31 C32 84.3(4) . . . . ?
C21 P1 C31 C32 -22.4(10) . . . . ?
Au1 P1 C31 C32 -148.2(3) . . . . ?
C21' P1 C31 C36 147.9(5) . . . . ?
C11 P1 C31 C36 -98.6(4) . . . . ?
C21 P1 C31 C36 154.6(10) . . . . ?
Au1 P1 C31 C36 28.9(4) . . . . ?
C36 C31 C32 C33 0.1(7) . . . . ?
P1 C31 C32 C33 177.1(4) . . . . ?
C31 C32 C33 C34 -1.0(7) . . . . ?
C32 C33 C34 C35 1.8(8) . . . . ?
C33 C34 C35 C36 -1.6(8) . . . . ?
C34 C35 C36 C31 0.6(7) . . . . ?
C32 C31 C36 C35 0.1(7) . . . . ?
P1 C31 C36 C35 -177.1(4) . . . . ?
Cl2' C99' Cl1' Cl1' 109(13) . . . 2_757 ?
Cl2' C99' Cl1' C99' 109(13) . . . 2_757 ?
